data_4329335
loop_
_publ_author_name
'Harald Stueger'
'Thomas Mitterfellner'
'Roland Fischer'
'Christoph Walkner'
'Matthias Patz'
'Stephan Wieber'

_publ_section_title
;
 Partial Halogenation of Cyclic and Branched Perhydropentasilanes
;
_journal_name_full 'Inorganic Chemistry'
_journal_page_first 6173
_journal_page_last 6179
_journal_paper_doi 10.1021/ic300214y
_journal_volume 51
_journal_year 2012
_chemical_formula_moiety 'Cl4 H8 Si5'
_chemical_formula_sum 'Cl4 H8 Si5'
_chemical_formula_weight 290.31
_chemical_name_common Tetrakis(chlorosilyl)silane
_chemical_name_systematic
; 
 ? 
;
_space_group_IT_number 82
_symmetry_cell_setting tetragonal
_symmetry_space_group_name_Hall 'I -4'
_symmetry_space_group_name_H-M 'I -4'
_atom_sites_solution_hydrogens geom
_atom_sites_solution_primary direct
_atom_sites_solution_secondary difmap
_audit_creation_method SHELXL-97
_audit_update_record
;
2012-01-18 # Formatted by publCIF
;
_cell_angle_alpha 90.00
_cell_angle_beta 90.00
_cell_angle_gamma 90.00
_cell_formula_units_Z 2
_cell_length_a 9.182(3)
_cell_length_b 9.182(3)
_cell_length_c 7.035(2)
_cell_measurement_reflns_used 1649
_cell_measurement_temperature 150(2)
_cell_measurement_theta_max 29.69
_cell_measurement_theta_min 3.14
_cell_volume 593.1(3)
_computing_cell_refinement 'Bruker SAINT'
_computing_data_collection 'Bruker APEX2'
_computing_data_reduction 'Bruker SAINT'
_computing_molecular_graphics 'Bruker SHELXTL'
_computing_publication_material 'Bruker SHELXTL'
_computing_structure_refinement 'SHELXL-97 (Sheldrick, 2008)'
_computing_structure_solution 'SHELXS-97 (Sheldrick, 2008)'
_diffrn_ambient_temperature 150(2)
_diffrn_measured_fraction_theta_full 0.997
_diffrn_measured_fraction_theta_max 0.996
_diffrn_measurement_device_type 'Bruker APEX-II CCD'
_diffrn_measurement_method '\f and \w scans'
_diffrn_radiation_monochromator graphite
_diffrn_radiation_source 'fine-focus sealed tube'
_diffrn_radiation_type MoK\a
_diffrn_radiation_wavelength 0.71073
_diffrn_reflns_av_R_equivalents 0.0218
_diffrn_reflns_av_sigmaI/netI 0.0261
_diffrn_reflns_limit_h_max 11
_diffrn_reflns_limit_h_min -12
_diffrn_reflns_limit_k_max 12
_diffrn_reflns_limit_k_min -12
_diffrn_reflns_limit_l_max 8
_diffrn_reflns_limit_l_min -9
_diffrn_reflns_number 1973
_diffrn_reflns_theta_full 26.00
_diffrn_reflns_theta_max 29.64
_diffrn_reflns_theta_min 3.14
_exptl_absorpt_coefficient_mu 1.439
_exptl_absorpt_correction_T_max 0.698
_exptl_absorpt_correction_T_min 0.656
_exptl_absorpt_correction_type empirical
_exptl_absorpt_process_details 'SADABS (multi-scan)'
_exptl_crystal_colour colourless
_exptl_crystal_density_diffrn 1.626
_exptl_crystal_description Rod
_exptl_crystal_F_000 292
_exptl_crystal_size_max 1.34
_exptl_crystal_size_mid 0.25
_exptl_crystal_size_min 0.25
_refine_diff_density_max 0.287
_refine_diff_density_min -0.222
_refine_diff_density_rms 0.065
_refine_ls_abs_structure_details 'Flack H D (1983), Acta Cryst. A39, 876-881'
_refine_ls_abs_structure_Flack 0.13(8)
_refine_ls_extinction_method none
_refine_ls_goodness_of_fit_ref 1.112
_refine_ls_hydrogen_treatment refall
_refine_ls_matrix_type full
_refine_ls_number_parameters 29
_refine_ls_number_reflns 793
_refine_ls_number_restraints 0
_refine_ls_restrained_S_all 1.112
_refine_ls_R_factor_all 0.0192
_refine_ls_R_factor_gt 0.0182
_refine_ls_shift/su_max 0.001
_refine_ls_shift/su_mean 0.000
_refine_ls_structure_factor_coef Fsqd
_refine_ls_weighting_details 'calc w=1/[\s^2^(Fo^2^)+(0.0194P)^2^+0.0194P] where P=(Fo^2^+2Fc^2^)/3'
_refine_ls_weighting_scheme calc
_refine_ls_wR_factor_gt 0.0407
_refine_ls_wR_factor_ref 0.0411
_reflns_number_gt 773
_reflns_number_total 793
_reflns_threshold_expression >2sigma(I)
_cod_data_source_file ic300214y_si_001_1.cif
_cod_data_source_block rf285_0m
_cod_database_code 4329335

loop_
_symmetry_equiv_pos_as_xyz
'x, y, z'
'-x, -y, z'
'y, -x, -z'
'-y, x, -z'
'x+1/2, y+1/2, z+1/2'
'-x+1/2, -y+1/2, z+1/2'
'y+1/2, -x+1/2, -z+1/2'
'-y+1/2, x+1/2, -z+1/2'

loop_
_atom_site_label
_atom_site_type_symbol
_atom_site_fract_x
_atom_site_fract_y
_atom_site_fract_z
_atom_site_U_iso_or_equiv
_atom_site_adp_type
_atom_site_occupancy
_atom_site_symmetry_multiplicity
_atom_site_calc_flag
_atom_site_refinement_flags
Si1 Si 1.0000 0.5000 0.7500 0.01431(14) Uani 1 4 d S
Si2 Si 0.80855(4) 0.56936(4) 0.95119(5) 0.01828(10) Uani 1 1 d .
Cl1 Cl 0.81152(3) 0.79406(4) 0.98122(5) 0.02445(10) Uani 1 1 d .
H2 H 0.672(2) 0.528(2) 0.878(3) 0.044(5) Uiso 1 1 d .
H1 H 0.823(2) 0.514(2) 1.132(4) 0.052(7) Uiso 1 1 d .

loop_
_atom_site_aniso_label
_atom_site_aniso_U_11
_atom_site_aniso_U_22
_atom_site_aniso_U_33
_atom_site_aniso_U_23
_atom_site_aniso_U_13
_atom_site_aniso_U_12
Si1 0.0132(2) 0.0132(2) 0.0165(3) 0.000 0.000 0.000
Si2 0.01821(19) 0.01689(19) 0.0197(2) -0.00050(14) 0.00385(13) 0.00108(14)
Cl1 0.02727(19) 0.01757(17) 0.02850(19) -0.00358(11) 0.00327(13) 0.00299(12)

loop_
_atom_type_symbol
_atom_type_description
_atom_type_scat_dispersion_real
_atom_type_scat_dispersion_imag
_atom_type_scat_source
Si Si 0.0817 0.0704 'International Tables Vol C Tables 4.2.6.8 and 6.1.1.4'
H H 0.0000 0.0000 'International Tables Vol C Tables 4.2.6.8 and 6.1.1.4'
Cl Cl 0.1484 0.1585 'International Tables Vol C Tables 4.2.6.8 and 6.1.1.4'

loop_
_geom_angle_atom_site_label_1
_geom_angle_atom_site_label_2
_geom_angle_atom_site_label_3
_geom_angle
_geom_angle_site_symmetry_1
_geom_angle_site_symmetry_3
Si2 Si1 Si2 111.362(16) 8_646 2_765
Si2 Si1 Si2 105.75(3) 8_646 7_566
Si2 Si1 Si2 111.362(16) 2_765 7_566
Si2 Si1 Si2 111.362(16) 8_646 .
Si2 Si1 Si2 105.75(3) 2_765 .
Si2 Si1 Si2 111.361(16) 7_566 .
Cl1 Si2 Si1 108.772(17) . .
Cl1 Si2 H2 108.6(8) . .
Si1 Si2 H2 112.0(10) . .
Cl1 Si2 H1 105.8(10) . .
Si1 Si2 H1 112.5(8) . .
H2 Si2 H1 108.9(13) . .

loop_
_geom_bond_atom_site_label_1
_geom_bond_atom_site_label_2
_geom_bond_distance
_geom_bond_site_symmetry_2
Si1 Si2 2.3449(6) 8_646
Si1 Si2 2.3449(6) 2_765
Si1 Si2 2.3449(6) 7_566
Si1 Si2 2.3450(7) .
Si2 Cl1 2.0743(8) .
Si2 H2 1.41(2) .
Si2 H1 1.38(3) .

loop_
_geom_torsion_atom_site_label_1
_geom_torsion_atom_site_label_2
_geom_torsion_atom_site_label_3
_geom_torsion_atom_site_label_4
_geom_torsion
_geom_torsion_site_symmetry_1
Si2 Si1 Si2 Cl1 -141.86(3) 8_646
Si2 Si1 Si2 Cl1 97.03(2) 2_765
Si2 Si1 Si2 Cl1 -24.086(18) 7_566
